data_4346025
loop_
_publ_author_name
'Bethel, Ryan D.'
'Crouthers, Danielle J.'
'Hsieh, Chung-Hung'
'Denny, Jason A.'
'Hall, Michael B.'
'Darensbourg, Marcetta Y.'

_publ_section_title
;
 Regioselectivity in ligand substitution reactions on diiron complexes
 governed by nucleophilic and electrophilic ligand properties.
;
_journal_issue 7
_journal_name_full 'Inorganic chemistry'
_journal_page_first 3523
_journal_page_last 3535
_journal_paper_doi 10.1021/acs.inorgchem.5b00072
_journal_volume 54
_journal_year 2015
_chemical_formula_moiety 'C12 H14 B F4 Fe2 N3 O5 S2'
_chemical_formula_sum 'C12 H14 B F4 Fe2 N3 O5 S2'
_chemical_formula_weight 542.89
_space_group_IT_number 14
_space_group_name_Hall '-P 2ybc'
_space_group_name_H-M_alt 'P 1 21/c 1'
_symmetry_cell_setting monoclinic
_symmetry_space_group_name_Hall '-P 2ybc'
_symmetry_space_group_name_H-M 'P 1 21/c 1'
_atom_sites_solution_hydrogens geom
_atom_sites_solution_primary direct
_atom_sites_solution_secondary difmap
_audit_creation_method SHELXL-97
_audit_update_record
;
2014-06-04 # Formatted by publCIF
;
_cell_angle_alpha 90.00
_cell_angle_beta 96.305(15)
_cell_angle_gamma 90.00
_cell_formula_units_Z 4
_cell_length_a 6.693(8)
_cell_length_b 16.711(19)
_cell_length_c 18.04(2)
_cell_measurement_reflns_used 2844
_cell_measurement_temperature 110(2)
_cell_measurement_theta_max 24.60
_cell_measurement_theta_min 2.27
_cell_volume 2006(4)
_computing_cell_refinement 'Bruker APEXII'
_computing_data_collection 'Bruker APEXII'
_computing_data_reduction 'Bruker SAINT'
_computing_molecular_graphics 'Bruker SHELXTL'
_computing_publication_material 'Bruker SHELXTL'
_computing_structure_refinement 'SHELXL-97 (Sheldrick, 1997)'
_computing_structure_solution 'SHELXS-97 (Sheldrick, 1990)'
_diffrn_ambient_temperature 110(2)
_diffrn_measured_fraction_theta_full 0.999
_diffrn_measured_fraction_theta_max 0.999
_diffrn_measurement_device_type 'CCD area detector'
_diffrn_measurement_method 'phi and omega scans'
_diffrn_radiation_monochromator graphite
_diffrn_radiation_source 'fine-focus sealed tube'
_diffrn_radiation_type MoK\a
_diffrn_radiation_wavelength 0.71073
_diffrn_reflns_av_R_equivalents 0.0890
_diffrn_reflns_av_sigmaI/netI 0.0644
_diffrn_reflns_limit_h_max 7
_diffrn_reflns_limit_h_min -7
_diffrn_reflns_limit_k_max 19
_diffrn_reflns_limit_k_min -19
_diffrn_reflns_limit_l_max 21
_diffrn_reflns_limit_l_min -21
_diffrn_reflns_number 18231
_diffrn_reflns_theta_full 25.00
_diffrn_reflns_theta_max 25.00
_diffrn_reflns_theta_min 2.27
_exptl_absorpt_coefficient_mu 1.720
_exptl_absorpt_correction_T_max 0.9189
_exptl_absorpt_correction_T_min 0.6265
_exptl_absorpt_correction_type multi-scan
_exptl_absorpt_process_details sadabs
_exptl_crystal_colour brown
_exptl_crystal_density_diffrn 1.798
_exptl_crystal_density_method 'not measured'
_exptl_crystal_description needle
_exptl_crystal_F_000 1088
_exptl_crystal_size_max 0.30
_exptl_crystal_size_mid 0.10
_exptl_crystal_size_min 0.05
_refine_diff_density_max 0.727
_refine_diff_density_min -0.623
_refine_diff_density_rms 0.108
_refine_ls_extinction_method none
_refine_ls_goodness_of_fit_ref 0.960
_refine_ls_hydrogen_treatment constr
_refine_ls_matrix_type full
_refine_ls_number_parameters 264
_refine_ls_number_reflns 3526
_refine_ls_number_restraints 0
_refine_ls_restrained_S_all 0.960
_refine_ls_R_factor_all 0.0655
_refine_ls_R_factor_gt 0.0445
_refine_ls_shift/su_max 0.001
_refine_ls_shift/su_mean 0.000
_refine_ls_structure_factor_coef Fsqd
_refine_ls_weighting_details 'calc w=1/[\s^2^(Fo^2^)+(0.0671P)^2^+0.0000P] where P=(Fo^2^+2Fc^2^)/3'
_refine_ls_weighting_scheme calc
_refine_ls_wR_factor_gt 0.1076
_refine_ls_wR_factor_ref 0.1200
_reflns_number_gt 2543
_reflns_number_total 3526
_reflns_threshold_expression >2sigma(I)
_cod_data_source_file ic5b00072_si_002.cif
_cod_data_source_block 2-IMe
_cod_original_sg_symbol_H-M P21/c
_cod_database_code 4346025

loop_
_symmetry_equiv_pos_as_xyz
'x, y, z'
'-x, y+1/2, -z+1/2'
'-x, -y, -z'
'x, -y-1/2, z-1/2'

loop_
_atom_site_label
_atom_site_type_symbol
_atom_site_fract_x
_atom_site_fract_y
_atom_site_fract_z
_atom_site_U_iso_or_equiv
_atom_site_adp_type
_atom_site_occupancy
_atom_site_symmetry_multiplicity
_atom_site_calc_flag
_atom_site_refinement_flags
Fe1 Fe 0.03705(9) 0.41461(4) 0.24790(3) 0.0228(2) Uani 1 1 d .
Fe2 Fe 0.16351(9) 0.51877(4) 0.34464(3) 0.0243(2) Uani 1 1 d .
S1 S -0.06827(17) 0.42593(6) 0.36130(6) 0.0261(3) Uani 1 1 d .
S2 S 0.34876(16) 0.41761(6) 0.30893(6) 0.0242(3) Uani 1 1 d .
C1 C 0.3185(7) 0.5864(3) 0.2982(2) 0.0292(11) Uani 1 1 d .
C2 C -0.0394(8) 0.5893(3) 0.3421(3) 0.0325(11) Uani 1 1 d .
C3 C 0.2703(7) 0.5422(3) 0.4377(3) 0.0304(11) Uani 1 1 d .
C4 C -0.1947(7) 0.4667(3) 0.2095(2) 0.0266(10) Uani 1 1 d .
C5 C 0.3758(7) 0.3353(3) 0.3753(2) 0.0314(11) Uani 1 1 d .
H5A H 0.3418 0.2849 0.3479 0.038 Uiso 1 1 calc R
H5B H 0.5188 0.3318 0.3959 0.038 Uiso 1 1 calc R
C6 C 0.2496(7) 0.3399(3) 0.4400(2) 0.0355(12) Uani 1 1 d .
H6A H 0.2814 0.2931 0.4728 0.043 Uiso 1 1 calc R
H6B H 0.2888 0.3886 0.4694 0.043 Uiso 1 1 calc R
C7 C 0.0270(7) 0.3421(3) 0.4181(2) 0.0322(11) Uani 1 1 d .
H7A H -0.0407 0.3420 0.4642 0.039 Uiso 1 1 calc R
H7B H -0.0121 0.2922 0.3907 0.039 Uiso 1 1 calc R
C8 C 0.1636(6) 0.4449(3) 0.1568(2) 0.0234(10) Uani 1 1 d .
C9 C 0.2478(7) 0.5029(3) 0.0523(2) 0.0298(11) Uani 1 1 d .
H9 H 0.2592 0.5417 0.0145 0.036 Uiso 1 1 calc R
C10 C 0.3245(6) 0.4286(3) 0.0548(2) 0.0264(10) Uani 1 1 d .
H10 H 0.3994 0.4045 0.0190 0.032 Uiso 1 1 calc R
C11 C 0.3263(7) 0.3117(3) 0.1396(2) 0.0289(10) Uani 1 1 d .
H11A H 0.3822 0.3097 0.1921 0.043 Uiso 1 1 calc R
H11B H 0.4263 0.2919 0.1083 0.043 Uiso 1 1 calc R
H11C H 0.2056 0.2782 0.1323 0.043 Uiso 1 1 calc R
C12 C 0.0497(7) 0.5869(2) 0.1300(2) 0.0307(11) Uani 1 1 d .
H12A H -0.0792 0.5902 0.0986 0.046 Uiso 1 1 calc R
H12B H 0.1348 0.6321 0.1190 0.046 Uiso 1 1 calc R
H12C H 0.0261 0.5886 0.1826 0.046 Uiso 1 1 calc R
N1 N -0.0260(6) 0.3194(2) 0.23522(18) 0.0288(9) Uani 1 1 d .
N2 N 0.1496(5) 0.5123(2) 0.11477(18) 0.0233(8) Uani 1 1 d .
N3 N 0.2736(5) 0.3945(2) 0.11903(18) 0.0241(8) Uani 1 1 d .
O1 O 0.4144(5) 0.6291(2) 0.26887(19) 0.0391(8) Uani 1 1 d .
O2 O -0.1709(5) 0.6321(2) 0.3421(2) 0.0476(10) Uani 1 1 d .
O3 O 0.3339(5) 0.5572(2) 0.49648(17) 0.0398(8) Uani 1 1 d .
O4 O -0.3394(5) 0.4965(2) 0.18635(17) 0.0355(8) Uani 1 1 d .
O5 O -0.0834(6) 0.2547(2) 0.24087(18) 0.0474(9) Uani 1 1 d .
B1 B 0.2098(9) 0.7927(3) 0.4629(3) 0.0316(13) Uani 1 1 d .
F1 F 0.3591(4) 0.79383(16) 0.52318(14) 0.0414(7) Uani 1 1 d .
F2 F 0.2411(4) 0.85637(15) 0.41679(13) 0.0338(6) Uani 1 1 d .
F3 F 0.0238(4) 0.80042(16) 0.48871(14) 0.0392(7) Uani 1 1 d .
F4 F 0.2202(5) 0.72158(16) 0.42483(15) 0.0492(8) Uani 1 1 d .

loop_
_atom_site_aniso_label
_atom_site_aniso_U_11
_atom_site_aniso_U_22
_atom_site_aniso_U_33
_atom_site_aniso_U_23
_atom_site_aniso_U_13
_atom_site_aniso_U_12
Fe1 0.0278(4) 0.0216(4) 0.0188(3) -0.0003(2) 0.0023(3) -0.0019(3)
Fe2 0.0283(4) 0.0219(4) 0.0222(3) -0.0017(3) 0.0006(3) 0.0002(3)
S1 0.0317(7) 0.0271(6) 0.0201(5) 0.0012(4) 0.0054(5) -0.0002(5)
S2 0.0273(6) 0.0236(6) 0.0213(5) 0.0010(4) 0.0013(4) 0.0021(5)
C1 0.030(3) 0.028(3) 0.028(2) -0.007(2) -0.005(2) 0.007(2)
C2 0.035(3) 0.028(3) 0.034(3) 0.000(2) -0.001(2) -0.008(2)
C3 0.032(3) 0.026(3) 0.034(3) -0.001(2) 0.008(2) 0.004(2)
C4 0.032(3) 0.027(3) 0.021(2) -0.0018(19) 0.003(2) -0.009(2)
C5 0.041(3) 0.028(3) 0.025(2) 0.0057(19) 0.002(2) 0.006(2)
C6 0.044(3) 0.036(3) 0.026(2) 0.008(2) 0.004(2) 0.003(2)
C7 0.042(3) 0.031(3) 0.024(2) 0.0064(19) 0.005(2) 0.003(2)
C8 0.027(2) 0.023(2) 0.019(2) -0.0011(18) -0.0003(18) -0.004(2)
C9 0.036(3) 0.034(3) 0.021(2) 0.0047(19) 0.005(2) -0.003(2)
C10 0.028(3) 0.031(3) 0.021(2) 0.0014(19) 0.0044(19) 0.000(2)
C11 0.034(3) 0.026(3) 0.027(2) 0.0013(19) 0.006(2) 0.006(2)
C12 0.041(3) 0.023(3) 0.028(2) 0.0019(19) 0.005(2) 0.006(2)
N1 0.038(2) 0.025(2) 0.024(2) -0.0033(16) 0.0071(17) -0.0069(18)
N2 0.030(2) 0.022(2) 0.0187(18) 0.0013(15) 0.0027(15) -0.0005(16)
N3 0.030(2) 0.020(2) 0.0230(19) 0.0006(15) 0.0062(16) 0.0005(16)
O1 0.037(2) 0.030(2) 0.050(2) 0.0108(16) 0.0049(16) -0.0049(16)
O2 0.035(2) 0.031(2) 0.075(3) -0.0127(18) -0.0026(18) 0.0052(17)
O3 0.045(2) 0.043(2) 0.0290(19) -0.0108(16) -0.0038(16) 0.0090(17)
O4 0.032(2) 0.043(2) 0.0301(18) 0.0024(15) -0.0035(15) 0.0021(16)
O5 0.073(3) 0.026(2) 0.045(2) -0.0055(16) 0.0169(18) -0.0161(19)
B1 0.041(3) 0.029(3) 0.025(3) 0.003(2) 0.005(2) 0.002(3)
F1 0.0442(17) 0.0446(17) 0.0331(15) 0.0087(13) -0.0062(13) 0.0020(14)
F2 0.0416(16) 0.0319(15) 0.0276(14) 0.0086(11) 0.0028(12) -0.0059(12)
F3 0.0381(16) 0.0421(17) 0.0385(15) 0.0106(13) 0.0091(12) 0.0041(13)
F4 0.075(2) 0.0271(16) 0.0479(18) -0.0107(13) 0.0159(15) -0.0017(15)

loop_
_atom_type_symbol
_atom_type_description
_atom_type_scat_dispersion_real
_atom_type_scat_dispersion_imag
_atom_type_scat_source
C C 0.0033 0.0016 'International Tables Vol C Tables 4.2.6.8 and 6.1.1.4'
B B 0.0013 0.0007 'International Tables Vol C Tables 4.2.6.8 and 6.1.1.4'
N N 0.0061 0.0033 'International Tables Vol C Tables 4.2.6.8 and 6.1.1.4'
O O 0.0106 0.0060 'International Tables Vol C Tables 4.2.6.8 and 6.1.1.4'
F F 0.0171 0.0103 'International Tables Vol C Tables 4.2.6.8 and 6.1.1.4'
S S 0.1246 0.1234 'International Tables Vol C Tables 4.2.6.8 and 6.1.1.4'
Fe Fe 0.3463 0.8444 'International Tables Vol C Tables 4.2.6.8 and 6.1.1.4'
H H 0.0000 0.0000 'International Tables Vol C Tables 4.2.6.8 and 6.1.1.4'

loop_
_geom_angle_atom_site_label_1
_geom_angle_atom_site_label_2
_geom_angle_atom_site_label_3
_geom_angle
N1 Fe1 C4 102.12(19)
N1 Fe1 C8 104.79(17)
C4 Fe1 C8 89.24(19)
N1 Fe1 S1 96.09(12)
C4 Fe1 S1 88.11(14)
C8 Fe1 S1 159.04(13)
N1 Fe1 S2 107.33(14)
C4 Fe1 S2 150.34(14)
C8 Fe1 S2 86.71(14)
S1 Fe1 S2 85.37(8)
N1 Fe1 Fe2 144.41(12)
C4 Fe1 Fe2 97.91(14)
C8 Fe1 Fe2 104.59(14)
S1 Fe1 Fe2 55.30(6)
S2 Fe1 Fe2 55.12(4)
C3 Fe2 C2 95.9(2)
C3 Fe2 C1 96.1(2)
C2 Fe2 C1 92.8(2)
C3 Fe2 S2 104.98(15)
C2 Fe2 S2 158.82(15)
C1 Fe2 S2 88.54(16)
C3 Fe2 S1 103.68(16)
C2 Fe2 S1 85.70(17)
C1 Fe2 S1 160.16(14)
S2 Fe2 S1 85.93(10)
C3 Fe2 Fe1 149.31(15)
C2 Fe2 Fe1 103.79(16)
C1 Fe2 Fe1 106.01(15)
S2 Fe2 Fe1 55.76(7)
S1 Fe2 Fe1 55.55(6)
C7 S1 Fe2 113.98(17)
C7 S1 Fe1 108.94(16)
Fe2 S1 Fe1 69.15(5)
C5 S2 Fe2 113.61(16)
C5 S2 Fe1 108.96(16)
Fe2 S2 Fe1 69.12(7)
O1 C1 Fe2 179.5(4)
O2 C2 Fe2 177.6(4)
O3 C3 Fe2 178.7(4)
O4 C4 Fe1 178.0(4)
C6 C5 S2 116.4(3)
C6 C5 H5A 108.2
S2 C5 H5A 108.2
C6 C5 H5B 108.2
S2 C5 H5B 108.2
H5A C5 H5B 107.3
C7 C6 C5 114.8(4)
C7 C6 H6A 108.6
C5 C6 H6A 108.6
C7 C6 H6B 108.6
C5 C6 H6B 108.6
H6A C6 H6B 107.5
C6 C7 S1 116.5(3)
C6 C7 H7A 108.2
S1 C7 H7A 108.2
C6 C7 H7B 108.2
S1 C7 H7B 108.2
H7A C7 H7B 107.3
N3 C8 N2 104.1(3)
N3 C8 Fe1 124.1(3)
N2 C8 Fe1 131.5(3)
C10 C9 N2 107.1(4)
C10 C9 H9 126.5
N2 C9 H9 126.5
C9 C10 N3 106.5(4)
C9 C10 H10 126.7
N3 C10 H10 126.7
N3 C11 H11A 109.5
N3 C11 H11B 109.5
H11A C11 H11B 109.5
N3 C11 H11C 109.5
H11A C11 H11C 109.5
H11B C11 H11C 109.5
N2 C12 H12A 109.5
N2 C12 H12B 109.5
H12A C12 H12B 109.5
N2 C12 H12C 109.5
H12A C12 H12C 109.5
H12B C12 H12C 109.5
O5 N1 Fe1 165.7(3)
C8 N2 C9 110.8(4)
C8 N2 C12 127.7(3)
C9 N2 C12 121.5(3)
C8 N3 C10 111.5(4)
C8 N3 C11 126.2(3)
C10 N3 C11 122.2(3)
F4 B1 F2 110.2(4)
F4 B1 F3 110.2(4)
F2 B1 F3 109.5(4)
F4 B1 F1 109.2(4)
F2 B1 F1 108.5(4)
F3 B1 F1 109.3(4)

loop_
_geom_bond_atom_site_label_1
_geom_bond_atom_site_label_2
_geom_bond_distance
Fe1 N1 1.655(4)
Fe1 C4 1.846(5)
Fe1 C8 1.995(4)
Fe1 S1 2.244(3)
Fe1 S2 2.250(3)
Fe1 Fe2 2.543(2)
Fe2 C3 1.794(5)
Fe2 C2 1.795(5)
Fe2 C1 1.802(5)
Fe2 S2 2.233(2)
Fe2 S1 2.238(2)
S1 C7 1.810(5)
S2 C5 1.820(4)
C1 O1 1.129(5)
C2 O2 1.133(5)
C3 O3 1.127(5)
C4 O4 1.128(5)
C5 C6 1.515(6)
C5 H5A 0.9900
C5 H5B 0.9900
C6 C7 1.500(6)
C6 H6A 0.9900
C6 H6B 0.9900
C7 H7A 0.9900
C7 H7B 0.9900
C8 N3 1.352(5)
C8 N2 1.355(5)
C9 C10 1.343(6)
C9 N2 1.375(5)
C9 H9 0.9500
C10 N3 1.368(5)
C10 H10 0.9500
C11 N3 1.465(5)
C11 H11A 0.9800
C11 H11B 0.9800
C11 H11C 0.9800
C12 N2 1.455(5)
C12 H12A 0.9800
C12 H12B 0.9800
C12 H12C 0.9800
N1 O5 1.156(5)
B1 F4 1.378(6)
B1 F2 1.380(6)
B1 F3 1.383(6)
B1 F1 1.395(6)

loop_
_geom_torsion_atom_site_label_1
_geom_torsion_atom_site_label_2
_geom_torsion_atom_site_label_3
_geom_torsion_atom_site_label_4
_geom_torsion
N1 Fe1 Fe2 C3 11.8(4)
C4 Fe1 Fe2 C3 135.7(3)
C8 Fe1 Fe2 C3 -133.0(3)
S1 Fe1 Fe2 C3 53.6(3)
S2 Fe1 Fe2 C3 -57.7(3)
N1 Fe1 Fe2 C2 -116.6(3)
C4 Fe1 Fe2 C2 7.3(2)
C8 Fe1 Fe2 C2 98.6(2)
S1 Fe1 Fe2 C2 -74.80(17)
S2 Fe1 Fe2 C2 173.92(16)
N1 Fe1 Fe2 C1 146.4(3)
C4 Fe1 Fe2 C1 -89.7(2)
C8 Fe1 Fe2 C1 1.56(19)
S1 Fe1 Fe2 C1 -171.86(15)
S2 Fe1 Fe2 C1 76.86(16)
N1 Fe1 Fe2 S2 69.5(2)
C4 Fe1 Fe2 S2 -166.57(14)
C8 Fe1 Fe2 S2 -75.30(15)
S1 Fe1 Fe2 S2 111.28(8)
N1 Fe1 Fe2 S1 -41.8(2)
C4 Fe1 Fe2 S1 82.15(15)
C8 Fe1 Fe2 S1 173.43(13)
S2 Fe1 Fe2 S1 -111.28(8)
C3 Fe2 S1 C7 -52.8(2)
C2 Fe2 S1 C7 -147.9(2)
C1 Fe2 S1 C7 125.8(4)
S2 Fe2 S1 C7 51.60(18)
Fe1 Fe2 S1 C7 102.16(18)
C3 Fe2 S1 Fe1 -155.00(15)
C2 Fe2 S1 Fe1 109.97(15)
C1 Fe2 S1 Fe1 23.6(4)
S2 Fe2 S1 Fe1 -50.56(4)
N1 Fe1 S1 C7 47.8(2)
C4 Fe1 S1 C7 149.8(2)
C8 Fe1 S1 C7 -127.3(4)
S2 Fe1 S1 C7 -59.14(17)
Fe2 Fe1 S1 C7 -109.22(19)
N1 Fe1 S1 Fe2 157.05(13)
C4 Fe1 S1 Fe2 -100.96(16)
C8 Fe1 S1 Fe2 -18.0(4)
S2 Fe1 S1 Fe2 50.08(6)
C3 Fe2 S2 C5 51.2(2)
C2 Fe2 S2 C5 -118.8(4)
C1 Fe2 S2 C5 147.2(2)
S1 Fe2 S2 C5 -51.90(18)
Fe1 Fe2 S2 C5 -102.28(19)
C3 Fe2 S2 Fe1 153.47(15)
C2 Fe2 S2 Fe1 -16.5(4)
C1 Fe2 S2 Fe1 -110.55(15)
S1 Fe2 S2 Fe1 50.38(7)
N1 Fe1 S2 C5 -36.4(2)
C4 Fe1 S2 C5 136.5(3)
C8 Fe1 S2 C5 -140.9(2)
S1 Fe1 S2 C5 58.57(16)
Fe2 Fe1 S2 C5 108.80(17)
N1 Fe1 S2 Fe2 -145.18(13)
C4 Fe1 S2 Fe2 27.7(3)
C8 Fe1 S2 Fe2 110.35(14)
S1 Fe1 S2 Fe2 -50.23(5)
C3 Fe2 C1 O1 -128(52)
C2 Fe2 C1 O1 -32(52)
S2 Fe2 C1 O1 127(52)
S1 Fe2 C1 O1 53(53)
Fe1 Fe2 C1 O1 73(53)
C3 Fe2 C2 O2 -77(11)
C1 Fe2 C2 O2 -174(100)
S2 Fe2 C2 O2 93(11)
S1 Fe2 C2 O2 26(10)
Fe1 Fe2 C2 O2 79(11)
C2 Fe2 C3 O3 36(19)
C1 Fe2 C3 O3 129(19)
S2 Fe2 C3 O3 -141(19)
S1 Fe2 C3 O3 -51(19)
Fe1 Fe2 C3 O3 -94(19)
N1 Fe1 C4 O4 21(11)
C8 Fe1 C4 O4 126(11)
S1 Fe1 C4 O4 -75(11)
S2 Fe1 C4 O4 -152(11)
Fe2 Fe1 C4 O4 -129(11)
Fe2 S2 C5 C6 7.9(4)
Fe1 S2 C5 C6 -67.0(4)
S2 C5 C6 C7 60.4(5)
C5 C6 C7 S1 -61.2(5)
Fe2 S1 C7 C6 -6.4(4)
Fe1 S1 C7 C6 68.6(4)
N1 Fe1 C8 N3 -33.5(4)
C4 Fe1 C8 N3 -135.8(4)
S1 Fe1 C8 N3 141.5(3)
S2 Fe1 C8 N3 73.6(3)
Fe2 Fe1 C8 N3 126.2(3)
N1 Fe1 C8 N2 139.5(4)
C4 Fe1 C8 N2 37.2(4)
S1 Fe1 C8 N2 -45.5(6)
S2 Fe1 C8 N2 -113.4(4)
Fe2 Fe1 C8 N2 -60.8(4)
N2 C9 C10 N3 -0.6(5)
C4 Fe1 N1 O5 -89.2(15)
C8 Fe1 N1 O5 178.3(15)
S1 Fe1 N1 O5 0.1(15)
S2 Fe1 N1 O5 87.2(15)
Fe2 Fe1 N1 O5 33.6(16)
N3 C8 N2 C9 0.4(5)
Fe1 C8 N2 C9 -173.6(3)
N3 C8 N2 C12 -178.9(4)
Fe1 C8 N2 C12 7.1(7)
C10 C9 N2 C8 0.2(5)
C10 C9 N2 C12 179.5(4)
N2 C8 N3 C10 -0.8(5)
Fe1 C8 N3 C10 173.8(3)
N2 C8 N3 C11 -177.7(4)
Fe1 C8 N3 C11 -3.1(6)
C9 C10 N3 C8 0.9(5)
C9 C10 N3 C11 177.9(4)
